data_1540056
loop_
_publ_author_name
'Harbrecht, B.'

_publ_section_title
;
 Ta2 Se: Ein tantalreiches Selenid mit einer neuen Schichtstruktur
;
_journal_name_full 'Angewandte Chemie (German Edition)'
_journal_page_first 1696
_journal_page_last 1698
_journal_volume 101
_journal_year 1989
_chemical_formula_sum 'Se Ta2'
_chemical_name_systematic 'Ta2 Se'
_space_group_IT_number 129
_symmetry_space_group_name_Hall '-P 4a 2a'
_symmetry_space_group_name_H-M 'P 4/n m m :2'
_cell_angle_alpha 90
_cell_angle_beta 90
_cell_angle_gamma 90
_cell_formula_units_Z 2
_cell_length_a 3.375
_cell_length_b 3.375
_cell_length_c 9.832
_cell_volume 111.993
_citation_journal_id_ASTM ANCEAD
_cod_data_source_file Harbrecht_ANCEAD_1989_842.cif
_cod_data_source_block Se1Ta2
_cod_original_cell_volume 111.9926
_cod_original_formula_sum 'Se1 Ta2'
_cod_database_code 1540056

loop_
_symmetry_equiv_pos_as_xyz
x,y,z
-y+1/2,x,z
-x+1/2,-y+1/2,z
y,-x+1/2,z
x+1/2,-y,-z
y+1/2,x+1/2,-z
-x,y+1/2,-z
-y,-x,-z
-x,-y,-z
y-1/2,-x,-z
x-1/2,y-1/2,-z
-y,x-1/2,-z
-x-1/2,y,z
-y-1/2,-x-1/2,z
x,-y-1/2,z
y,x,z

loop_
_atom_site_label
_atom_site_type_symbol
_atom_site_fract_x
_atom_site_fract_y
_atom_site_fract_z
_atom_site_occupancy
_atom_site_U_iso_or_equiv
Ta2 Ta+1 0.25 0.25 0.7553 1 0.0
Se1 Se-2 0.25 0.25 0.3665 1 0.0
Ta1 Ta+1 0.25 0.25 0.0776 1 0.0
